data_7010610
loop_
_publ_author_name
'Maji, Tapas Kumar'
'Sain, Saugata'
'Mostafa, Golam'
'Das, Debasis'
'Lu, Tian-Huey'
'Chaudhuri, Nirmalendu Ray'

_publ_section_title
;
 Synthesis and crystal structure of selenocyanato bridged two
 dimensional supramolecular coordination compounds of
 cadmium(ii)Electronic supplementary information (ESI) available:
 Corey\^a&#x20AC;&#x201C;Pauling\^a&#x20AC;&#x201C;Koltun diagram of 2.
 See http://www.rsc.org/suppdata/dt/b1/b101064f/
;
_journal_issue 21
_journal_name_full 'Journal of the Chemical Society, Dalton Transactions'
_journal_page_first 3149
_journal_paper_doi 10.1039/b101064f
_journal_year 2001
_chemical_formula_sum 'C7 H15 Cd N5 Se2'
_chemical_formula_weight 439.56
_chemical_name_systematic
; 
? 
;
_space_group_IT_number 61
_symmetry_space_group_name_Hall '-P 2bc 2ac'
_symmetry_space_group_name_H-M 'P c a b'
_atom_sites_solution_hydrogens geom
_atom_sites_solution_primary direct
_atom_sites_solution_secondary difmap
_audit_creation_method SHELXL-97
_cell_angle_alpha 90.00
_cell_angle_beta 90.00
_cell_angle_gamma 90.00
_cell_formula_units_Z 8
_cell_length_a 11.357(2)
_cell_length_b 12.311(2)
_cell_length_c 19.422(3)
_cell_measurement_temperature 293(2)
_cell_volume 2715.5(8)
_computing_structure_refinement 'SHELXL-97 (Sheldrick, 1997)'
_computing_structure_solution 'SHELXS-86 (Sheldrick, 1986)'
_diffrn_ambient_temperature 293(2)
_diffrn_radiation_monochromator graphite
_diffrn_radiation_source 'fine-focus sealed tube'
_diffrn_radiation_wavelength 0.70930
_diffrn_reflns_av_R_equivalents 0.0000
_diffrn_reflns_av_sigmaI/netI 0.0421
_diffrn_reflns_limit_h_max 14
_diffrn_reflns_limit_h_min 0
_diffrn_reflns_limit_k_max 15
_diffrn_reflns_limit_k_min 0
_diffrn_reflns_limit_l_max 25
_diffrn_reflns_limit_l_min 0
_diffrn_reflns_number 3096
_diffrn_reflns_theta_max 27.40
_diffrn_reflns_theta_min 2.09
_exptl_absorpt_coefficient_mu 6.950
_exptl_crystal_density_diffrn 2.151
_exptl_crystal_F_000 1664
_refine_diff_density_max 0.988
_refine_diff_density_min -0.753
_refine_diff_density_rms 0.140
_refine_ls_extinction_coef 0.00298(13)
_refine_ls_extinction_expression Fc^*^=kFc[1+0.001xFc^2^\l^3^/sin(2\q)]^-1/4^
_refine_ls_extinction_method SHELXL
_refine_ls_goodness_of_fit_all 1.011
_refine_ls_goodness_of_fit_obs 1.113
_refine_ls_matrix_type full
_refine_ls_number_parameters 137
_refine_ls_number_reflns 3096
_refine_ls_number_restraints 0
_refine_ls_restrained_S_all 1.011
_refine_ls_restrained_S_obs 1.113
_refine_ls_R_factor_all 0.0769
_refine_ls_R_factor_obs 0.0392
_refine_ls_shift/esd_max 0.751
_refine_ls_shift/esd_mean 0.049
_refine_ls_structure_factor_coef Fsqd
_refine_ls_weighting_details 'w=1/[\s^2^(Fo^2^)+(0.0383P)^2^+6.4245P] where P=(Fo^2^+2Fc^2^)/3'
_refine_ls_weighting_scheme calc
_refine_ls_wR_factor_all 0.0933
_refine_ls_wR_factor_obs 0.0832
_reflns_number_observed 2076
_reflns_number_total 3096
_reflns_observed_criterion >2sigma(I)
_cod_data_source_file b101064f.txt
_cod_data_source_block complex1
_cod_depositor_comments
;
The following automatic conversions were performed:

'_refine_ls_weighting_scheme' value 'calc
w=1/[\s^2^(Fo^2^)+(0.0383P)^2^+6.4245P] where P=(Fo^2^+2Fc^2^)/3' was
changed to 'calc'. New tag '_refine_ls_weighting_details' was
created. The value of the new tag was set to
'w=1/[\s^2^(Fo^2^)+(0.0383P)^2^+6.4245P] where P=(Fo^2^+2Fc^2^)/3'.

Automatic conversion script
Id: cif_fix_values 3143 2015-03-26 13:38:13Z robertas 
;
_cod_original_cell_volume 2715.3(8)
_cod_database_code 7010610

loop_
_symmetry_equiv_pos_as_xyz
'x, y, z'
'-x+1/2, y, z+1/2'
'x+1/2, -y+1/2, z'
'-x, -y+1/2, z+1/2'
'-x, -y, -z'
'x-1/2, -y, -z-1/2'
'-x-1/2, y-1/2, -z'
'x, y-1/2, -z-1/2'

loop_
_atom_site_aniso_label
_atom_site_aniso_U_11
_atom_site_aniso_U_22
_atom_site_aniso_U_33
_atom_site_aniso_U_23
_atom_site_aniso_U_13
_atom_site_aniso_U_12
Cd 0.0329(2) 0.0401(2) 0.0374(2) 0.0035(2) 0.0013(2) -0.0005(2)
Se1 0.0556(4) 0.0530(4) 0.0386(4) -0.0016(3) 0.0025(3) -0.0064(3)
Se2 0.0284(3) 0.0413(3) 0.0732(5) -0.0077(3) 0.0009(3) 0.0033(3)
N1 0.036(3) 0.046(3) 0.067(4) 0.012(3) -0.012(3) 0.002(2)
N2 0.044(3) 0.073(4) 0.033(3) 0.003(3) 0.002(2) 0.005(3)
N3 0.042(3) 0.050(3) 0.043(3) 0.001(3) 0.003(2) -0.001(2)
N4 0.033(3) 0.049(3) 0.082(4) 0.000(3) -0.002(3) 0.004(3)
N5 0.075(5) 0.052(4) 0.085(5) 0.005(4) 0.008(4) -0.012(4)
C1 0.040(4) 0.079(5) 0.083(6) 0.031(5) 0.021(4) 0.014(4)
C2 0.045(6) 0.575(34) 0.068(7) 0.094(14) 0.018(5) -0.031(12)
C3 0.212(12) 0.083(7) 0.037(5) -0.007(5) -0.012(6) -0.014(7)
C4 0.324(20) 0.088(7) 0.035(5) 0.019(5) 0.004(8) 0.046(10)
C5 0.056(5) 0.073(5) 0.073(5) 0.030(5) 0.014(4) 0.022(4)
C6 0.039(3) 0.043(3) 0.047(4) 0.004(3) 0.007(3) 0.007(3)
C7 0.031(3) 0.035(3) 0.047(4) -0.002(3) -0.003(3) 0.005(2)

loop_
_atom_site_label
_atom_site_type_symbol
_atom_site_fract_x
_atom_site_fract_y
_atom_site_fract_z
_atom_site_U_iso_or_equiv
_atom_site_thermal_displace_type
_atom_site_occupancy
_atom_site_calc_flag
_atom_site_refinement_flags
_atom_site_disorder_group
Cd Cd 0.21586(4) 0.39189(4) 0.42687(2) 0.03680(14) Uani 1 d . .
Se1 Se 0.17583(6) 0.37609(6) 0.56473(3) 0.0490(2) Uani 1 d . .
Se2 Se 0.25464(6) 0.16618(5) 0.40084(4) 0.0476(2) Uani 1 d . .
N1 N 0.4165(4) 0.4306(5) 0.4186(3) 0.0494(14) Uani 1 d . .
H11 H 0.4319(4) 0.4943(5) 0.4394(3) 0.080 Uiso 1 calc R .
H12 H 0.4582(4) 0.3784(5) 0.4400(3) 0.080 Uiso 1 calc R .
N2 N 0.2446(5) 0.4513(5) 0.3092(3) 0.0501(14) Uani 1 d . .
N3 N 0.1424(5) 0.5705(4) 0.4235(3) 0.0450(12) Uani 1 d . .
H31 H 0.0676(5) 0.5706(4) 0.4387(3) 0.080 Uiso 1 calc R .
H32 H 0.1852(5) 0.6124(4) 0.4521(3) 0.080 Uiso 1 calc R .
N4 N 0.5137(5) 0.1571(5) 0.3961(3) 0.055(2) Uani 1 d . .
N5 N 0.0439(6) 0.1704(5) 0.5505(4) 0.071(2) Uani 1 d . .
C1 C 0.4516(6) 0.4365(7) 0.3466(4) 0.067(2) Uani 1 d . .
H1A H 0.5174(6) 0.4863(7) 0.3426(4) 0.080 Uiso 1 calc R .
H1B H 0.4789(6) 0.3653(7) 0.3322(4) 0.080 Uiso 1 calc R .
C2 C 0.3640(8) 0.4696(17) 0.3023(5) 0.229(11) Uani 1 d . .
H2A H 0.3852(8) 0.4402(17) 0.2577(5) 0.080 Uiso 1 calc R .
H2B H 0.3727(8) 0.5478(17) 0.2985(5) 0.080 Uiso 1 calc R .
C3 C 0.2002(11) 0.3789(7) 0.2580(4) 0.111(4) Uani 1 d . .
H3A H 0.1570(11) 0.4194(7) 0.2242(4) 0.080 Uiso 1 calc R .
H3B H 0.1492(11) 0.3265(7) 0.2793(4) 0.080 Uiso 1 calc R .
H3C H 0.2647(11) 0.3421(7) 0.2362(4) 0.080 Uiso 1 calc R .
C4 C 0.1751(14) 0.5496(9) 0.3035(5) 0.149(6) Uani 1 d . .
H4A H 0.2153(14) 0.5946(9) 0.2699(5) 0.080 Uiso 1 calc R .
H4B H 0.1014(14) 0.5279(9) 0.2824(5) 0.080 Uiso 1 calc R .
C5 C 0.1458(7) 0.6164(7) 0.3555(4) 0.067(2) Uani 1 d . .
H5A H 0.0687(7) 0.6466(7) 0.3456(4) 0.080 Uiso 1 calc R .
H5B H 0.2013(7) 0.6763(7) 0.3559(4) 0.080 Uiso 1 calc R .
C6 C 0.0942(6) 0.2487(6) 0.5558(3) 0.0429(15) Uani 1 d . .
C7 C 0.4137(5) 0.1616(5) 0.3979(3) 0.0377(13) Uani 1 d . .

loop_
_atom_type_symbol
_atom_type_description
_atom_type_scat_dispersion_real
_atom_type_scat_dispersion_imag
_atom_type_scat_source
C C 0.0033 0.0016 'International Tables Vol C Tables 4.2.6.8 and 6.1.1.4'
H H 0.0000 0.0000 'International Tables Vol C Tables 4.2.6.8 and 6.1.1.4'
N N 0.0061 0.0033 'International Tables Vol C Tables 4.2.6.8 and 6.1.1.4'
Se Se -0.0929 2.2259 'International Tables Vol C Tables 4.2.6.8 and 6.1.1.4'
Cd Cd -0.8075 1.2024 'International Tables Vol C Tables 4.2.6.8 and 6.1.1.4'

loop_
_geom_angle_atom_site_label_1
_geom_angle_atom_site_label_2
_geom_angle_atom_site_label_3
_geom_angle
_geom_angle_site_symmetry_1
_geom_angle_site_symmetry_3
_geom_angle_publ_flag
N1 Cd N3 98.8(2) . . ?
N1 Cd N2 75.0(2) . . ?
N3 Cd N2 74.9(2) . . ?
N1 Cd N4 161.7(2) . 3_455 ?
N3 Cd N4 83.7(2) . 3_455 ?
N2 Cd N4 88.3(2) . 3_455 ?
N1 Cd Se1 104.21(14) . . ?
N3 Cd Se1 92.00(12) . . ?
N2 Cd Se1 166.43(15) . . ?
N4 Cd Se1 93.8(2) 3_455 . ?
N1 Cd Se2 92.04(14) . . ?
N3 Cd Se2 163.39(13) . . ?
N2 Cd Se2 96.08(15) . . ?
N4 Cd Se2 82.05(13) 3_455 . ?
Se1 Cd Se2 97.48(3) . . ?
C6 Se1 Cd 93.0(2) . . ?
C7 Se2 Cd 100.9(2) . . ?
C1 N1 Cd 110.1(4) . . ?
C2 N2 C3 112.4(9) . . ?
C2 N2 C4 113.0(11) . . ?
C3 N2 C4 106.0(8) . . ?
C2 N2 Cd 105.8(5) . . ?
C3 N2 Cd 114.9(5) . . ?
C4 N2 Cd 104.5(5) . . ?
C5 N3 Cd 112.6(4) . . ?
C7 N4 Cd 160.2(6) . 3 ?
C2 C1 N1 114.6(7) . . ?
C1 C2 N2 126.9(10) . . ?
C5 C4 N2 126.1(8) . . ?
C4 C5 N3 117.1(7) . . ?
N5 C6 Se1 179.8(5) . . ?
N4 C7 Se2 179.0(6) . . ?

loop_
_geom_bond_atom_site_label_1
_geom_bond_atom_site_label_2
_geom_bond_distance
_geom_bond_site_symmetry_2
_geom_bond_publ_flag
Cd N1 2.334(5) . ?
Cd N3 2.353(5) . ?
Cd N2 2.421(5) . ?
Cd N4 2.448(5) 3_455 ?
Cd Se1 2.7227(9) . ?
Cd Se2 2.8584(9) . ?
Se1 C6 1.830(7) . ?
Se2 C7 1.809(6) . ?
N1 C1 1.456(9) . ?
N2 C2 1.381(10) . ?
N2 C3 1.427(9) . ?
N2 C4 1.449(12) . ?
N3 C5 1.437(8) . ?
N4 C7 1.137(7) . ?
N4 Cd 2.448(5) 3 ?
N5 C6 1.125(9) . ?
C1 C2 1.376(12) . ?
C4 C5 1.344(11) . ?
